data_7059523
loop_
_publ_author_name
'Kumar, Manish'
'Kumar, Gyanendra'
'Masram, Dhanraj T.'

_publ_section_title
;
 Copper(ii) complexes containing enoxacin and heterocyclic ligands:
 synthesis, crystal structures and their biological perspectives
;
_journal_issue 20
_journal_name_full 'New Journal of Chemistry'
_journal_page_first 8595
_journal_page_last 8613
_journal_paper_doi 10.1039/D0NJ01192D
_journal_volume 44
_journal_year 2020
_chemical_formula_moiety '0.73(C24 H16 Cl Cu N4), 4(O)'
_chemical_formula_sum 'C17.45 H11.64 Cl0.73 Cu0.73 N2.91 O4'
_chemical_formula_weight 398.11
_space_group_crystal_system monoclinic
_space_group_IT_number 15
_space_group_name_Hall '-C 2yc'
_space_group_name_H-M_alt 'C 1 2/c 1'
_atom_sites_solution_hydrogens geom
_audit_creation_date 2020-03-04
_audit_creation_method
;
Olex2 1.2
(compiled 2018.05.29 svn.r3508 for OlexSys, GUI svn.r5506)
;
_audit_update_record
;
2020-03-05 deposited with the CCDC.	2020-04-20 downloaded from the CCDC.
;
_cell_angle_alpha 90
_cell_angle_beta 97.851(4)
_cell_angle_gamma 90
_cell_formula_units_Z 11
_cell_length_a 23.3802(10)
_cell_length_b 30.3333(12)
_cell_length_c 7.5123(3)
_cell_measurement_temperature 293(2)
_cell_volume 5277.8(4)
_computing_molecular_graphics 'Olex2 (Dolomanov et al., 2009)'
_computing_publication_material 'Olex2 (Dolomanov et al., 2009)'
_computing_structure_refinement 'ShelXL (Sheldrick, 2015)'
_diffrn_ambient_temperature 293(2)
_diffrn_measured_fraction_theta_full 0.997
_diffrn_measured_fraction_theta_max 0.912
_diffrn_radiation_type MoK\a
_diffrn_radiation_wavelength 0.71073
_diffrn_reflns_av_R_equivalents 0.0477
_diffrn_reflns_av_unetI/netI 0.0434
_diffrn_reflns_Laue_measured_fraction_full 0.997
_diffrn_reflns_Laue_measured_fraction_max 0.912
_diffrn_reflns_limit_h_max 32
_diffrn_reflns_limit_h_min -29
_diffrn_reflns_limit_k_max 41
_diffrn_reflns_limit_k_min -41
_diffrn_reflns_limit_l_max 10
_diffrn_reflns_limit_l_min -10
_diffrn_reflns_number 40301
_diffrn_reflns_point_group_measured_fraction_full 0.997
_diffrn_reflns_point_group_measured_fraction_max 0.912
_diffrn_reflns_theta_full 25.242
_diffrn_reflns_theta_max 29.544
_diffrn_reflns_theta_min 3.328
_exptl_absorpt_coefficient_mu 0.970
_exptl_crystal_density_diffrn 1.378
_exptl_crystal_F_000 2224
_refine_diff_density_max 1.419
_refine_diff_density_min -0.527
_refine_diff_density_rms 0.124
_refine_ls_extinction_method none
_refine_ls_goodness_of_fit_ref 1.065
_refine_ls_hydrogen_treatment constr
_refine_ls_matrix_type full
_refine_ls_number_parameters 322
_refine_ls_number_reflns 6754
_refine_ls_number_restraints 0
_refine_ls_restrained_S_all 1.065
_refine_ls_R_factor_all 0.1183
_refine_ls_R_factor_gt 0.0790
_refine_ls_shift/su_max 0.003
_refine_ls_shift/su_mean 0.000
_refine_ls_structure_factor_coef Fsqd
_refine_ls_weighting_details 'w=1/[\s^2^(Fo^2^)+(0.1660P)^2^+8.1508P] where P=(Fo^2^+2Fc^2^)/3'
_refine_ls_weighting_scheme calc
_refine_ls_wR_factor_gt 0.2517
_refine_ls_wR_factor_ref 0.2850
_reflns_Friedel_coverage 0.000
_reflns_number_gt 4410
_reflns_number_total 6754
_reflns_threshold_expression 'I > 2\s(I)'
_cod_data_source_file d0nj01192d2.cif
_cod_data_source_block 8hydcuphen
_cod_depositor_comments
;Adding full bibliography for 7059522--7059523.cif.

 Adding full bibliography for 7059522--7059523.cif.
;
_cod_database_code 7059523
_shelx_shelxl_version_number 2018/3
_shelx_space_group_comment
;
The symmetry employed for this shelxl refinement is uniquely defined
by the following loop, which should always be used as a source of
symmetry information in preference to the above space-group names.
They are only intended as comments.
;
_olex2_refinement_description
;
1. Fixed Uiso
 At 1.2 times of:
  All C(H) groups
2.a Aromatic/amide H refined with riding coordinates:
 C22(H22), C13(H13), C6(H6), C20(H20), C8(H8), C10(H10), C18(H18), C21(H21),
 C1(H1), C17(H17), C3(H3), C15(H15), C14(H14), C9(H9), C2(H2), C5(H5)
;
_olex2_submission_special_instructions 'No special instructions were received'

loop_
_space_group_symop_operation_xyz
'x, y, z'
'-x, y, -z+1/2'
'x+1/2, y+1/2, z'
'-x+1/2, y+1/2, -z+1/2'
'-x, -y, -z'
'x, -y, z-1/2'
'-x+1/2, -y+1/2, -z'
'x+1/2, -y+1/2, z-1/2'

loop_
_atom_site_label
_atom_site_type_symbol
_atom_site_fract_x
_atom_site_fract_y
_atom_site_fract_z
_atom_site_U_iso_or_equiv
_atom_site_adp_type
_atom_site_occupancy
_atom_site_site_symmetry_order
_atom_site_calc_flag
_atom_site_refinement_flags_posn
_atom_site_refinement_flags_adp
_atom_site_refinement_flags_occupancy
_atom_site_disorder_assembly
_atom_site_disorder_group
Cu1 Cu 0.27500(2) 0.61981(2) 0.33948(8) 0.0492(2) Uani 1 1 d . . . . .
Cl1 Cl 0.29176(6) 0.64787(4) 0.06130(17) 0.0625(4) Uani 1 1 d . . . . .
N3 N 0.22638(15) 0.65485(11) 0.5084(5) 0.0457(8) Uani 1 1 d . . . . .
N2 N 0.30915(17) 0.55654(12) 0.4031(5) 0.0476(8) Uani 1 1 d . . . . .
N1 N 0.20926(17) 0.58385(13) 0.2237(5) 0.0520(9) Uani 1 1 d . . . . .
N4 N 0.33748(17) 0.65615(13) 0.4700(5) 0.0510(9) Uani 1 1 d . . . . .
C12 C 0.2172(2) 0.53946(15) 0.2412(6) 0.0479(10) Uani 1 1 d . . . . .
C23 C 0.2595(2) 0.68693(13) 0.5973(6) 0.0443(9) Uani 1 1 d . . . . .
C11 C 0.27031(19) 0.52499(15) 0.3355(5) 0.0456(10) Uani 1 1 d . . . . .
C24 C 0.3187(2) 0.68764(14) 0.5763(6) 0.0463(10) Uani 1 1 d . . . . .
C7 C 0.2813(2) 0.47950(16) 0.3558(6) 0.0555(12) Uani 1 1 d . . . . .
C19 C 0.2372(2) 0.71919(16) 0.7049(6) 0.0542(12) Uani 1 1 d . . . . .
C4 C 0.1751(2) 0.50904(17) 0.1680(6) 0.0572(12) Uani 1 1 d . . . . .
C22 C 0.1705(2) 0.65318(17) 0.5283(8) 0.0581(12) Uani 1 1 d . . . . .
H22 H 0.147555 0.631148 0.469623 0.070 Uiso 1 1 calc R . . . .
C16 C 0.3560(2) 0.72039(16) 0.6614(7) 0.0579(12) Uani 1 1 d . . . . .
C13 C 0.3937(2) 0.6558(2) 0.4481(8) 0.0652(13) Uani 1 1 d . . . . .
H13 H 0.407163 0.634154 0.376556 0.078 Uiso 1 1 calc R . . . .
C6 C 0.2386(3) 0.44934(17) 0.2792(8) 0.0680(16) Uani 1 1 d . . . . .
H6 H 0.245747 0.419257 0.291018 0.082 Uiso 1 1 calc R . . . .
C20 C 0.1774(3) 0.7158(2) 0.7196(7) 0.0661(15) Uani 1 1 d . . . . .
H20 H 0.160366 0.736190 0.788498 0.079 Uiso 1 1 calc R . . . .
C8 C 0.3352(3) 0.46684(18) 0.4480(8) 0.0681(15) Uani 1 1 d . . . . .
H8 H 0.344531 0.437121 0.462397 0.082 Uiso 1 1 calc R . . . .
C10 C 0.3593(2) 0.54348(18) 0.4929(7) 0.0579(12) Uani 1 1 d . . . . .
H10 H 0.385636 0.564623 0.542100 0.070 Uiso 1 1 calc R . . . .
C18 C 0.2740(3) 0.75229(17) 0.7867(7) 0.0641(14) Uani 1 1 d . . . . .
H18 H 0.259018 0.774024 0.854428 0.077 Uiso 1 1 calc R . . . .
C21 C 0.1455(3) 0.6836(2) 0.6347(8) 0.0674(14) Uani 1 1 d . . . . .
H21 H 0.106556 0.681340 0.646572 0.081 Uiso 1 1 calc R . . . .
C1 C 0.1609(2) 0.59818(19) 0.1317(8) 0.0642(13) Uani 1 1 d . . . . .
H1 H 0.155419 0.628414 0.117615 0.077 Uiso 1 1 calc R . . . .
C17 C 0.3311(3) 0.75304(17) 0.7683(7) 0.0683(15) Uani 1 1 d . . . . .
H17 H 0.354570 0.774969 0.825616 0.082 Uiso 1 1 calc R . . . .
C3 C 0.1243(2) 0.5263(2) 0.0730(8) 0.0688(15) Uani 1 1 d . . . . .
H3 H 0.095339 0.507284 0.023016 0.083 Uiso 1 1 calc R . . . .
C15 C 0.4135(3) 0.7189(2) 0.6334(9) 0.0721(15) Uani 1 1 d . . . . .
H15 H 0.439434 0.739925 0.686087 0.086 Uiso 1 1 calc R . . . .
C14 C 0.4318(2) 0.6869(2) 0.5298(9) 0.0749(16) Uani 1 1 d . . . . .
H14 H 0.470502 0.685754 0.513136 0.090 Uiso 1 1 calc R . . . .
C9 C 0.3737(3) 0.4981(2) 0.5159(8) 0.0700(15) Uani 1 1 d . . . . .
H9 H 0.409409 0.489929 0.577226 0.084 Uiso 1 1 calc R . . . .
C2 C 0.1170(3) 0.5694(2) 0.0534(8) 0.0752(16) Uani 1 1 d . . . . .
H2 H 0.083412 0.580605 -0.011140 0.090 Uiso 1 1 calc R . . . .
C5 C 0.1879(3) 0.46307(18) 0.1899(8) 0.0675(15) Uani 1 1 d . . . . .
H5 H 0.160763 0.442374 0.141763 0.081 Uiso 1 1 calc R . . . .
O1W O 0.0466(3) 0.5774(3) 0.4625(12) 0.146(3) Uani 1 1 d . . . . .
O2W O 0.4233(3) 0.6685(3) 0.0302(10) 0.167(3) Uani 1 1 d . . . . .
O3W O 0.000000 0.6249(4) -0.250000 0.171(5) Uani 1 2 d S T P . .
O4W O 0.4558(3) 0.7664(6) 1.0882(14) 0.288(9) Uani 1 1 d . . . . .
O5W O 0.000000 0.4924(9) 0.250000 0.286(12) Uani 1 2 d S T P . .
O6W O 0.4585(6) 0.8274(3) 0.878(2) 0.370(14) Uani 1 1 d . . . . .
O7W O 0.500000 0.5654(8) 0.250000 0.250(9) Uani 1 2 d S T P . .

loop_
_atom_site_aniso_label
_atom_site_aniso_U_11
_atom_site_aniso_U_22
_atom_site_aniso_U_33
_atom_site_aniso_U_23
_atom_site_aniso_U_13
_atom_site_aniso_U_12
Cu1 0.0445(4) 0.0443(4) 0.0592(4) -0.0060(2) 0.0081(3) 0.0007(2)
Cl1 0.0800(9) 0.0493(6) 0.0594(7) 0.0038(5) 0.0141(6) 0.0017(6)
N3 0.045(2) 0.0404(18) 0.054(2) 0.0060(15) 0.0120(16) 0.0023(14)
N2 0.047(2) 0.0448(19) 0.053(2) 0.0030(16) 0.0146(17) 0.0043(16)
N1 0.048(2) 0.050(2) 0.059(2) -0.0036(18) 0.0087(18) 0.0034(17)
N4 0.047(2) 0.052(2) 0.055(2) -0.0036(17) 0.0086(17) -0.0051(16)
C12 0.053(3) 0.053(2) 0.042(2) -0.0055(18) 0.0197(19) -0.005(2)
C23 0.054(2) 0.0359(19) 0.042(2) 0.0028(17) 0.0054(18) 0.0055(17)
C11 0.054(3) 0.045(2) 0.043(2) 0.0013(17) 0.0240(19) 0.0033(18)
C24 0.054(3) 0.040(2) 0.045(2) 0.0064(18) 0.0061(19) 0.0037(18)
C7 0.078(3) 0.042(2) 0.052(3) 0.0045(19) 0.031(2) 0.002(2)
C19 0.073(3) 0.048(2) 0.041(2) 0.0034(19) 0.003(2) 0.016(2)
C4 0.066(3) 0.059(3) 0.051(2) -0.010(2) 0.025(2) -0.016(2)
C22 0.050(3) 0.053(3) 0.073(3) 0.007(2) 0.016(2) 0.002(2)
C16 0.068(3) 0.046(2) 0.054(3) 0.002(2) -0.008(2) -0.003(2)
C13 0.046(3) 0.078(3) 0.073(3) -0.008(3) 0.015(2) -0.003(2)
C6 0.107(5) 0.042(2) 0.061(3) -0.003(2) 0.032(3) -0.008(3)
C20 0.075(4) 0.070(3) 0.057(3) 0.003(3) 0.020(3) 0.029(3)
C8 0.092(4) 0.053(3) 0.064(3) 0.015(2) 0.028(3) 0.015(3)
C10 0.055(3) 0.061(3) 0.058(3) 0.008(2) 0.011(2) 0.008(2)
C18 0.092(4) 0.046(3) 0.051(3) -0.005(2) -0.003(3) 0.020(3)
C21 0.057(3) 0.079(4) 0.070(3) 0.007(3) 0.024(3) 0.017(3)
C1 0.051(3) 0.067(3) 0.072(3) -0.008(3) 0.001(2) 0.011(2)
C17 0.095(4) 0.044(2) 0.059(3) -0.004(2) -0.012(3) 0.000(3)
C3 0.052(3) 0.087(4) 0.070(3) -0.018(3) 0.016(3) -0.018(3)
C15 0.056(3) 0.074(4) 0.081(4) -0.001(3) -0.009(3) -0.014(3)
C14 0.047(3) 0.090(4) 0.087(4) -0.001(3) 0.006(3) -0.013(3)
C9 0.070(4) 0.072(4) 0.070(3) 0.016(3) 0.015(3) 0.023(3)
C2 0.048(3) 0.100(5) 0.077(4) -0.012(3) 0.003(3) 0.000(3)
C5 0.093(4) 0.056(3) 0.059(3) -0.012(2) 0.030(3) -0.023(3)
O1W 0.089(4) 0.141(5) 0.208(8) 0.016(5) 0.021(4) 0.033(4)
O2W 0.106(5) 0.264(10) 0.137(5) 0.068(6) 0.037(4) -0.006(6)
O3W 0.157(11) 0.202(12) 0.139(9) 0.000 -0.037(8) 0.000
O4W 0.075(4) 0.58(2) 0.197(8) -0.237(13) -0.034(5) 0.093(8)
O5W 0.080(7) 0.61(4) 0.161(11) 0.000 0.008(7) 0.000
O6W 0.362(19) 0.144(7) 0.50(3) -0.133(11) -0.308(19) 0.092(9)
O7W 0.068(6) 0.39(3) 0.283(19) 0.000 -0.014(9) 0.000

loop_
_atom_type_symbol
_atom_type_description
_atom_type_scat_dispersion_real
_atom_type_scat_dispersion_imag
_atom_type_scat_source
C C 0.0033 0.0016 'International Tables Vol C Tables 4.2.6.8 and 6.1.1.4'
H H 0.0000 0.0000 'International Tables Vol C Tables 4.2.6.8 and 6.1.1.4'
Cl Cl 0.1484 0.1585 'International Tables Vol C Tables 4.2.6.8 and 6.1.1.4'
Cu Cu 0.3201 1.2651 'International Tables Vol C Tables 4.2.6.8 and 6.1.1.4'
N N 0.0061 0.0033 'International Tables Vol C Tables 4.2.6.8 and 6.1.1.4'
O O 0.0106 0.0060 'International Tables Vol C Tables 4.2.6.8 and 6.1.1.4'

loop_
_geom_angle_atom_site_label_1
_geom_angle_atom_site_label_2
_geom_angle_atom_site_label_3
_geom_angle
_geom_angle_site_symmetry_1
_geom_angle_site_symmetry_3
_geom_angle_publ_flag
N3 Cu1 Cl1 121.70(10) . . ?
N3 Cu1 N2 122.84(14) . . ?
N2 Cu1 Cl1 115.42(11) . . ?
N1 Cu1 Cl1 91.30(12) . . ?
N1 Cu1 N3 95.27(15) . . ?
N1 Cu1 N2 81.12(16) . . ?
N4 Cu1 Cl1 92.16(12) . . ?
N4 Cu1 N3 80.96(15) . . ?
N4 Cu1 N2 99.42(16) . . ?
N4 Cu1 N1 175.85(16) . . ?
C23 N3 Cu1 109.8(3) . . ?
C22 N3 Cu1 131.7(3) . . ?
C22 N3 C23 118.1(4) . . ?
C11 N2 Cu1 110.0(3) . . ?
C10 N2 Cu1 131.8(3) . . ?
C10 N2 C11 118.3(4) . . ?
C12 N1 Cu1 114.4(3) . . ?
C1 N1 Cu1 127.4(4) . . ?
C1 N1 C12 118.2(4) . . ?
C24 N4 Cu1 114.1(3) . . ?
C13 N4 Cu1 127.0(4) . . ?
C13 N4 C24 118.5(4) . . ?
N1 C12 C11 117.0(4) . . ?
N1 C12 C4 122.1(5) . . ?
C4 C12 C11 120.9(4) . . ?
N3 C23 C24 117.1(4) . . ?
N3 C23 C19 123.1(4) . . ?
C19 C23 C24 119.7(4) . . ?
N2 C11 C12 117.5(4) . . ?
N2 C11 C7 122.9(4) . . ?
C7 C11 C12 119.6(4) . . ?
N4 C24 C23 117.1(4) . . ?
N4 C24 C16 122.1(4) . . ?
C23 C24 C16 120.8(4) . . ?
C11 C7 C6 118.7(5) . . ?
C8 C7 C11 117.3(5) . . ?
C8 C7 C6 124.0(5) . . ?
C23 C19 C20 116.0(5) . . ?
C18 C19 C23 119.5(5) . . ?
C18 C19 C20 124.5(5) . . ?
C12 C4 C5 118.1(5) . . ?
C3 C4 C12 116.9(5) . . ?
C3 C4 C5 125.0(5) . . ?
N3 C22 H22 119.0 . . ?
N3 C22 C21 122.0(5) . . ?
C21 C22 H22 119.0 . . ?
C24 C16 C17 117.5(5) . . ?
C15 C16 C24 117.2(5) . . ?
C15 C16 C17 125.2(5) . . ?
N4 C13 H13 119.3 . . ?
N4 C13 C14 121.4(5) . . ?
C14 C13 H13 119.3 . . ?
C7 C6 H6 119.1 . . ?
C5 C6 C7 121.8(5) . . ?
C5 C6 H6 119.1 . . ?
C19 C20 H20 119.8 . . ?
C21 C20 C19 120.4(5) . . ?
C21 C20 H20 119.8 . . ?
C7 C8 H8 120.1 . . ?
C9 C8 C7 119.8(5) . . ?
C9 C8 H8 120.1 . . ?
N2 C10 H10 119.1 . . ?
N2 C10 C9 121.9(5) . . ?
C9 C10 H10 119.1 . . ?
C19 C18 H18 119.4 . . ?
C17 C18 C19 121.2(5) . . ?
C17 C18 H18 119.4 . . ?
C22 C21 H21 119.8 . . ?
C20 C21 C22 120.3(5) . . ?
C20 C21 H21 119.8 . . ?
N1 C1 H1 118.7 . . ?
N1 C1 C2 122.5(5) . . ?
C2 C1 H1 118.7 . . ?
C16 C17 H17 119.4 . . ?
C18 C17 C16 121.3(5) . . ?
C18 C17 H17 119.4 . . ?
C4 C3 H3 119.5 . . ?
C2 C3 C4 120.9(5) . . ?
C2 C3 H3 119.5 . . ?
C16 C15 H15 120.0 . . ?
C14 C15 C16 120.0(5) . . ?
C14 C15 H15 120.0 . . ?
C13 C14 H14 119.6 . . ?
C15 C14 C13 120.7(5) . . ?
C15 C14 H14 119.6 . . ?
C8 C9 C10 119.8(6) . . ?
C8 C9 H9 120.1 . . ?
C10 C9 H9 120.1 . . ?
C1 C2 H2 120.4 . . ?
C3 C2 C1 119.3(6) . . ?
C3 C2 H2 120.4 . . ?
C4 C5 H5 119.5 . . ?
C6 C5 C4 121.0(5) . . ?
C6 C5 H5 119.5 . . ?

loop_
_geom_bond_atom_site_label_1
_geom_bond_atom_site_label_2
_geom_bond_distance
_geom_bond_site_symmetry_2
_geom_bond_publ_flag
Cu1 Cl1 2.3384(14) . ?
Cu1 N3 2.104(4) . ?
Cu1 N2 2.108(4) . ?
Cu1 N1 1.986(4) . ?
Cu1 N4 1.980(4) . ?
N3 C23 1.360(6) . ?
N3 C22 1.335(6) . ?
N2 C11 1.368(6) . ?
N2 C10 1.331(6) . ?
N1 C12 1.363(6) . ?
N1 C1 1.316(6) . ?
N4 C24 1.356(6) . ?
N4 C13 1.347(6) . ?
C12 C11 1.413(7) . ?
C12 C4 1.405(7) . ?
C23 C24 1.415(6) . ?
C23 C19 1.414(6) . ?
C11 C7 1.408(7) . ?
C24 C16 1.415(7) . ?
C7 C6 1.418(8) . ?
C7 C8 1.406(8) . ?
C19 C20 1.420(8) . ?
C19 C18 1.407(8) . ?
C4 C3 1.401(8) . ?
C4 C5 1.431(8) . ?
C22 H22 0.9300 . ?
C22 C21 1.400(8) . ?
C16 C17 1.446(8) . ?
C16 C15 1.392(8) . ?
C13 H13 0.9300 . ?
C13 C14 1.383(8) . ?
C6 H6 0.9300 . ?
C6 C5 1.345(9) . ?
C20 H20 0.9300 . ?
C20 C21 1.338(9) . ?
C8 H8 0.9300 . ?
C8 C9 1.359(9) . ?
C10 H10 0.9300 . ?
C10 C9 1.421(8) . ?
C18 H18 0.9300 . ?
C18 C17 1.361(8) . ?
C21 H21 0.9300 . ?
C1 H1 0.9300 . ?
C1 C2 1.412(8) . ?
C17 H17 0.9300 . ?
C3 H3 0.9300 . ?
C3 C2 1.323(9) . ?
C15 H15 0.9300 . ?
C15 C14 1.350(9) . ?
C14 H14 0.9300 . ?
C9 H9 0.9300 . ?
C2 H2 0.9300 . ?
C5 H5 0.9300 . ?
